data_7053997
loop_
_publ_author_name
'Benkhellat, Zakia'
'Allali, Mustapha'
'Beley, Marc'
'Wenger, Emmanuel'
'Bernard, Maxime'
'Parizel, Nathalie'
'Selmeczi, Katalin'
'Joly, Jean-Pierre'

_publ_section_title
;
 Click synthesis of symmetric bis-triazol ligands and full
 characterisation of their copper(ii)-complexes
;
_journal_issue 1
_journal_name_full 'New Journal of Chemistry'
_journal_page_first 419
_journal_paper_doi 10.1039/c3nj00570d
_journal_volume 38
_journal_year 2014
_chemical_formula_moiety 'C31 H46 Cu N10 O4, 2(Cl O4)'
_chemical_formula_sum 'C31 H46 Cl2 Cu N10 O12'
_chemical_formula_weight 885.22
_chemical_name_common '[CuL8(DMF)2](ClO4)2'
_space_group_IT_number 2
_symmetry_cell_setting triclinic
_symmetry_space_group_name_Hall '-P 1'
_symmetry_space_group_name_H-M 'P -1'
_atom_sites_solution_hydrogens geom
_atom_sites_solution_primary direct
_atom_sites_solution_secondary difmap
_audit_creation_method SHELXL-97
_audit_update_record
;
2013-09-02 # Formatted by publCIF

;
_cell_angle_alpha 80.451(10)
_cell_angle_beta 85.534(14)
_cell_angle_gamma 73.186(12)
_cell_formula_units_Z 2
_cell_length_a 10.806(3)
_cell_length_b 12.898(3)
_cell_length_c 14.296(3)
_cell_measurement_reflns_used 7603
_cell_measurement_temperature 100(2)
_cell_measurement_theta_max 28.00
_cell_measurement_theta_min 1.67
_cell_volume 1880.0(8)
_computing_cell_refinement HKL2000
_computing_data_collection 'Collect Bruker-Nonius'
_computing_data_reduction HKL2000
_computing_publication_material 'WinGX publication routines (Farrugia, 1999)'
_computing_structure_refinement 'SHELXL-97 (Sheldrick, 1997)'
_computing_structure_solution SIR92
_diffrn_ambient_temperature 100(2)
_diffrn_detector_area_resol_mean 9
_diffrn_measured_fraction_theta_full 0.999
_diffrn_measured_fraction_theta_max 0.999
_diffrn_measurement_device_type KappaCCD
_diffrn_measurement_method '\w scans'
_diffrn_radiation_monochromator graphite
_diffrn_radiation_source 'fine-focus sealed tube'
_diffrn_radiation_type MoK\a
_diffrn_radiation_wavelength 0.71073
_diffrn_reflns_av_R_equivalents 0.0551
_diffrn_reflns_av_sigmaI/netI 0.0590
_diffrn_reflns_limit_h_max 14
_diffrn_reflns_limit_h_min -14
_diffrn_reflns_limit_k_max 17
_diffrn_reflns_limit_k_min -17
_diffrn_reflns_limit_l_max 18
_diffrn_reflns_limit_l_min -18
_diffrn_reflns_number 17715
_diffrn_reflns_theta_full 28.00
_diffrn_reflns_theta_max 28.00
_diffrn_reflns_theta_min 1.67
_exptl_absorpt_coefficient_mu 0.799
_exptl_absorpt_correction_T_max 0.916
_exptl_absorpt_correction_T_min 0.794
_exptl_absorpt_correction_type multi-scan
_exptl_absorpt_process_details 'ABSORB, De Titta (1985)'
_exptl_crystal_colour blue
_exptl_crystal_density_diffrn 1.564
_exptl_crystal_density_method 'not measured'
_exptl_crystal_description prismatic
_exptl_crystal_F_000 922
_exptl_crystal_size_max 0.31
_exptl_crystal_size_mid 0.24
_exptl_crystal_size_min 0.11
_refine_diff_density_max 0.479
_refine_diff_density_min -0.627
_refine_diff_density_rms 0.076
_refine_ls_extinction_method none
_refine_ls_goodness_of_fit_ref 1.063
_refine_ls_hydrogen_treatment constr
_refine_ls_matrix_type full
_refine_ls_number_parameters 580
_refine_ls_number_reflns 9061
_refine_ls_number_restraints 0
_refine_ls_restrained_S_all 1.063
_refine_ls_R_factor_all 0.0602
_refine_ls_R_factor_gt 0.0473
_refine_ls_shift/su_max 0.005
_refine_ls_shift/su_mean 0.000
_refine_ls_structure_factor_coef Fsqd
_refine_ls_weighting_details 'calc w=1/[\s^2^(Fo^2^)+(0.0391P)^2^+1.9251P] where P=(Fo^2^+2Fc^2^)/3'
_refine_ls_weighting_scheme calc
_refine_ls_wR_factor_gt 0.1067
_refine_ls_wR_factor_ref 0.1139
_reflns_number_gt 7603
_reflns_number_total 9063
_reflns_threshold_expression >2sigma(I)
_cod_data_source_file c3nj00570d.txt
_cod_data_source_block shelxl
_cod_original_cell_volume 1880.1(8)
_cod_original_sg_symbol_Hall -P1
_cod_original_sg_symbol_H-M P-1
_cod_database_code 7053997

loop_
_symmetry_equiv_pos_as_xyz
'x, y, z'
'-x, -y, -z'

loop_
_atom_site_label
_atom_site_type_symbol
_atom_site_fract_x
_atom_site_fract_y
_atom_site_fract_z
_atom_site_U_iso_or_equiv
_atom_site_adp_type
_atom_site_occupancy
_atom_site_site_symmetry_order
_atom_site_calc_flag
_atom_site_refinement_flags_posn
_atom_site_refinement_flags_adp
_atom_site_refinement_flags_occupancy
_atom_site_disorder_assembly
_atom_site_disorder_group
Cu1 Cu 0.90330(3) 0.26392(2) 0.27499(2) 0.02141(8) Uani 1 1 d . . . . .
O2 O 1.19986(16) -0.41605(14) 0.06919(12) 0.0277(4) Uani 1 1 d . . . . .
O3 O 0.32596(18) -0.16100(14) 0.35536(13) 0.0327(4) Uani 1 1 d . . . . .
N1 N 0.77752(19) 0.18958(16) 0.34569(14) 0.0241(4) Uani 1 1 d . . . . .
N2 N 0.78142(19) 0.39902(16) 0.32685(15) 0.0259(4) Uani 1 1 d . . . . .
N3 N 1.02580(18) 0.34536(16) 0.20028(14) 0.0230(4) Uani 1 1 d . . . . .
N4 N 1.02130(18) 0.13828(16) 0.21992(14) 0.0242(4) Uani 1 1 d . . . . .
N5 N 1.01459(19) 0.04180(16) 0.20711(14) 0.0248(4) Uani 1 1 d . . . . .
N6 N 1.12111(19) 0.00073(17) 0.15577(14) 0.0254(4) Uani 1 1 d . . . . .
N7 N 0.73843(19) 0.10621(16) 0.33239(14) 0.0244(4) Uani 1 1 d . . . . .
N8 N 0.62265(19) 0.11965(16) 0.37762(14) 0.0231(4) Uani 1 1 d . . . . .
C1 C 0.9270(3) 0.5192(2) 0.2695(2) 0.0317(5) Uani 1 1 d . . . . .
H1A H 0.8748 0.5456 0.2136 0.038 Uiso 1 1 calc R U . . .
H1B H 0.9508 0.5807 0.2860 0.038 Uiso 1 1 calc R U . . .
C2 C 1.0480(2) 0.4333(2) 0.24585(18) 0.0281(5) Uani 1 1 d . . . . .
H2A H 1.1033 0.4690 0.2039 0.034 Uiso 1 1 calc R U . . .
H2B H 1.0940 0.4002 0.3039 0.034 Uiso 1 1 calc R U . . .
C3 C 0.9765(2) 0.3898(2) 0.10390(17) 0.0309(5) Uani 1 1 d . . . . .
H3A H 0.8927 0.4412 0.1082 0.046 Uiso 1 1 calc R U . . .
H3B H 0.9701 0.3309 0.0731 0.046 Uiso 1 1 calc R U . . .
H3C H 1.0349 0.4260 0.0678 0.046 Uiso 1 1 calc R U . . .
C4 C 1.1536(2) 0.2633(2) 0.19092(18) 0.0274(5) Uani 1 1 d . . . . .
H4A H 1.2024 0.2887 0.1365 0.033 Uiso 1 1 calc R U . . .
H4B H 1.2029 0.2530 0.2473 0.033 Uiso 1 1 calc R U . . .
C5 C 1.1306(2) 0.1589(2) 0.17861(17) 0.0265(5) Uani 1 1 d . . . . .
C6 C 1.1956(2) 0.0708(2) 0.13648(18) 0.0282(5) Uani 1 1 d . . . . .
H6 H 1.2738 0.0607 0.1021 0.034 Uiso 1 1 calc R U . . .
C7 C 1.1441(2) -0.1059(2) 0.13083(17) 0.0252(5) Uani 1 1 d . . . . .
C8 C 1.2690(2) -0.1717(2) 0.12587(17) 0.0250(5) Uani 1 1 d . . . . .
H8 H 1.3378 -0.1458 0.1367 0.030 Uiso 1 1 calc R U . . .
C9 C 1.2916(2) -0.2764(2) 0.10472(17) 0.0267(5) Uani 1 1 d . . . . .
H9 H 1.3759 -0.3212 0.1005 0.032 Uiso 1 1 calc R U . . .
C10 C 1.1882(2) -0.3145(2) 0.08982(16) 0.0251(5) Uani 1 1 d . . . . .
C11 C 1.3271(3) -0.4817(2) 0.0503(2) 0.0352(6) Uani 1 1 d . . . . .
H11A H 1.3677 -0.4427 0.0000 0.053 Uiso 1 1 calc R U . . .
H11B H 1.3228 -0.5488 0.0318 0.053 Uiso 1 1 calc R U . . .
H11C H 1.3768 -0.4980 0.1065 0.053 Uiso 1 1 calc R U . . .
C12 C 1.0621(2) -0.2475(2) 0.09607(17) 0.0281(5) Uani 1 1 d . . . . .
H12 H 0.9928 -0.2736 0.0872 0.034 Uiso 1 1 calc R U . . .
C13 C 1.0404(2) -0.1433(2) 0.11529(18) 0.0276(5) Uani 1 1 d . . . . .
H13 H 0.9564 -0.0975 0.1179 0.033 Uiso 1 1 calc R U . . .
C14 C 0.8467(3) 0.4776(2) 0.35044(19) 0.0306(5) Uani 1 1 d . . . . .
H14A H 0.9023 0.4424 0.4035 0.037 Uiso 1 1 calc R U . . .
H14B H 0.7815 0.5397 0.3707 0.037 Uiso 1 1 calc R U . . .
C15 C 0.6772(2) 0.4572(2) 0.2597(2) 0.0326(6) Uani 1 1 d . . . . .
H15A H 0.6282 0.4085 0.2506 0.049 Uiso 1 1 calc R U . . .
H15B H 0.7146 0.4813 0.1999 0.049 Uiso 1 1 calc R U . . .
H15C H 0.6213 0.5194 0.2849 0.049 Uiso 1 1 calc R U . . .
C16 C 0.7192(2) 0.3554(2) 0.41534(18) 0.0289(5) Uani 1 1 d . . . . .
H16A H 0.7774 0.3377 0.4677 0.035 Uiso 1 1 calc R U . . .
H16B H 0.6406 0.4095 0.4314 0.035 Uiso 1 1 calc R U . . .
C17 C 0.6890(2) 0.2558(2) 0.39736(17) 0.0258(5) Uani 1 1 d . . . . .
C18 C 0.5887(2) 0.21140(19) 0.41835(17) 0.0251(5) Uani 1 1 d . . . . .
H18 H 0.5131 0.2384 0.4532 0.030 Uiso 1 1 calc R U . . .
C19 C 0.5485(2) 0.04467(19) 0.37315(16) 0.0235(5) Uani 1 1 d . . . . .
C20 C 0.6101(2) -0.0597(2) 0.35637(18) 0.0294(5) Uani 1 1 d . . . . .
H20 H 0.6999 -0.0825 0.3500 0.035 Uiso 1 1 calc R U . . .
C21 C 0.5385(2) -0.1310(2) 0.34884(18) 0.0291(5) Uani 1 1 d . . . . .
H21 H 0.5801 -0.2015 0.3365 0.035 Uiso 1 1 calc R U . . .
C22 C 0.4052(2) -0.0975(2) 0.35971(17) 0.0269(5) Uani 1 1 d . . . . .
C23 C 0.3856(3) -0.2741(2) 0.34672(19) 0.0327(6) Uani 1 1 d . . . . .
H23A H 0.4370 -0.2789 0.2889 0.049 Uiso 1 1 calc R U . . .
H23B H 0.3198 -0.3105 0.3457 0.049 Uiso 1 1 calc R U . . .
H23C H 0.4397 -0.3085 0.3997 0.049 Uiso 1 1 calc R U . . .
C24 C 0.3434(2) 0.0092(2) 0.37619(18) 0.0293(5) Uani 1 1 d . . . . .
H24 H 0.2537 0.0323 0.3830 0.035 Uiso 1 1 calc R U . . .
C25 C 0.4148(2) 0.0809(2) 0.38249(17) 0.0271(5) Uani 1 1 d . . . . .
H25 H 0.3738 0.1522 0.3928 0.033 Uiso 1 1 calc R U . . .
Cl2 Cl 0.31283(6) 0.44874(5) 0.38724(5) 0.03334(15) Uani 1 1 d . . . . .
O21 O 0.19191(17) 0.52717(17) 0.39681(16) 0.0426(5) Uani 1 1 d . . . . .
O22 O 0.2787(4) 0.3492(3) 0.4386(6) 0.067(2) Uani 0.533(8) 1 d . . P . .
O23 O 0.3538(5) 0.4350(8) 0.2990(3) 0.076(3) Uani 0.533(8) 1 d . . P . .
O24 O 0.4065(13) 0.4618(12) 0.4420(12) 0.044(2) Uani 0.533(8) 1 d . . P . .
O2A O 0.3126(4) 0.3485(3) 0.3587(4) 0.0343(16) Uani 0.467(8) 1 d . . P . .
O2B O 0.3748(7) 0.5032(5) 0.2997(6) 0.073(2) Uani 0.467(8) 1 d . . P . .
O2C O 0.3948(17) 0.4384(15) 0.4609(14) 0.078(5) Uani 0.467(8) 1 d . . P . .
Cl1 Cl 0.68687(5) 0.75631(5) 0.10214(4) 0.02641(13) Uani 1 1 d . . . . .
O11 O 0.7752(2) 0.6753(2) 0.05428(17) 0.0552(6) Uani 1 1 d . . . . .
O12 O 0.75409(19) 0.78648(19) 0.17065(15) 0.0450(5) Uani 1 1 d . . . . .
O13 O 0.5879(2) 0.7132(2) 0.14799(19) 0.0598(7) Uani 1 1 d . . . . .
O14 O 0.6302(3) 0.8497(2) 0.03540(18) 0.0633(7) Uani 1 1 d . . . . .
O1A O 1.0460(2) 0.21460(16) 0.40274(13) 0.0385(4) Uani 1 1 d . . . . .
N1A N 1.0276(4) 0.1723(5) 0.5582(3) 0.0267(10) Uani 0.519(6) 1 d . . P A 1
C1A C 1.0658(5) 0.2304(4) 0.4814(4) 0.0281(12) Uani 0.519(6) 1 d . . P A 1
H1G H 1.1073 0.2827 0.4876 0.034 Uiso 0.519(6) 1 calc R U P A 1
C2A C 0.9731(5) 0.0838(4) 0.5510(4) 0.0339(13) Uani 0.519(6) 1 d . . P A 1
H2A' H 0.9782 0.0721 0.4861 0.051 Uiso 0.519(6) 1 calc R U P A 1
H2B' H 0.8842 0.1026 0.5728 0.051 Uiso 0.519(6) 1 calc R U P A 1
H2C' H 1.0207 0.0181 0.5894 0.051 Uiso 0.519(6) 1 calc R U P A 1
C3A C 1.0060(14) 0.2031(9) 0.6562(8) 0.050(4) Uani 0.519(6) 1 d . . P A 1
H3A' H 1.0555 0.1441 0.7003 0.076 Uiso 0.519(6) 1 calc R U P A 1
H3B' H 0.9158 0.2173 0.6740 0.076 Uiso 0.519(6) 1 calc R U P A 1
H3C' H 1.0329 0.2677 0.6569 0.076 Uiso 0.519(6) 1 calc R U P A 1
N1A' N 1.0359(4) 0.2291(5) 0.5616(3) 0.0255(11) Uani 0.481(6) 1 d . . P A 2
C1A' C 1.0020(5) 0.1921(4) 0.4909(5) 0.0313(14) Uani 0.481(6) 1 d . . P A 2
H1G' H 0.9454 0.1489 0.5026 0.038 Uiso 0.481(6) 1 calc R U P A 2
C2A' C 1.1122(5) 0.3065(5) 0.5439(4) 0.0346(14) Uani 0.481(6) 1 d . . P A 2
H2D' H 1.1529 0.3041 0.4819 0.052 Uiso 0.481(6) 1 calc R U P A 2
H2E' H 1.1774 0.2876 0.5907 0.052 Uiso 0.481(6) 1 calc R U P A 2
H2F' H 1.0571 0.3790 0.5475 0.052 Uiso 0.481(6) 1 calc R U P A 2
C3A' C 1.0164(19) 0.2002(12) 0.6543(12) 0.081(7) Uani 0.481(6) 1 d . . P A 2
H3D' H 0.9742 0.1431 0.6639 0.122 Uiso 0.481(6) 1 calc R U P A 2
H3E' H 0.9631 0.2624 0.6810 0.122 Uiso 0.481(6) 1 calc R U P A 2
H3F' H 1.0981 0.1742 0.6849 0.122 Uiso 0.481(6) 1 calc R U P A 2
O1B O 0.75476(18) 0.27385(15) 0.14181(13) 0.0335(4) Uani 1 1 d . . . . .
N1B N 0.6304(2) 0.16585(19) 0.12114(16) 0.0326(5) Uani 1 1 d . . . . .
C1B C 0.7408(3) 0.1898(2) 0.12195(18) 0.0319(5) Uani 1 1 d . . . . .
H1D H 0.8152 0.1374 0.1058 0.038 Uiso 1 1 calc R U . . .
C2B C 0.5093(3) 0.2421(3) 0.1432(2) 0.0432(7) Uani 1 1 d . . . . .
H2C H 0.5251 0.3070 0.1581 0.065 Uiso 1 1 calc R U . . .
H2D H 0.4674 0.2091 0.1968 0.065 Uiso 1 1 calc R U . . .
H2E H 0.4548 0.2611 0.0895 0.065 Uiso 1 1 calc R U . . .
C3B C 0.6252(3) 0.0619(2) 0.0995(2) 0.0416(7) Uani 1 1 d . . . . .
H3F H 0.7110 0.0185 0.0855 0.062 Uiso 1 1 calc R U . . .
H3G H 0.5725 0.0740 0.0455 0.062 Uiso 1 1 calc R U . . .
H3H H 0.5885 0.0241 0.1531 0.062 Uiso 1 1 calc R U . . .

loop_
_atom_site_aniso_label
_atom_site_aniso_U_11
_atom_site_aniso_U_22
_atom_site_aniso_U_33
_atom_site_aniso_U_23
_atom_site_aniso_U_13
_atom_site_aniso_U_12
Cu1 0.02295(14) 0.01866(14) 0.02193(15) -0.00118(10) 0.00048(10) -0.00611(11)
O2 0.0269(8) 0.0251(8) 0.0320(9) -0.0055(7) -0.0011(7) -0.0078(7)
O3 0.0378(10) 0.0250(9) 0.0384(10) -0.0025(8) -0.0070(8) -0.0133(8)
N1 0.0295(10) 0.0201(9) 0.0232(10) -0.0024(7) 0.0007(8) -0.0084(8)
N2 0.0269(10) 0.0224(10) 0.0281(10) -0.0032(8) 0.0030(8) -0.0079(8)
N3 0.0251(9) 0.0234(10) 0.0203(9) 0.0000(7) -0.0024(7) -0.0080(8)
N4 0.0244(9) 0.0249(10) 0.0231(10) -0.0025(8) 0.0012(8) -0.0078(8)
N5 0.0265(10) 0.0226(10) 0.0244(10) -0.0042(8) 0.0010(8) -0.0057(8)
N6 0.0233(9) 0.0268(10) 0.0258(10) -0.0066(8) 0.0006(8) -0.0055(8)
N7 0.0269(10) 0.0216(9) 0.0249(10) -0.0033(8) 0.0009(8) -0.0079(8)
N8 0.0270(9) 0.0194(9) 0.0226(10) -0.0009(7) 0.0012(8) -0.0077(8)
C1 0.0358(13) 0.0245(12) 0.0367(14) -0.0059(10) 0.0077(11) -0.0128(11)
C2 0.0317(12) 0.0260(12) 0.0297(12) -0.0043(10) 0.0020(10) -0.0138(10)
C3 0.0328(12) 0.0354(14) 0.0230(12) 0.0041(10) -0.0019(10) -0.0118(11)
C4 0.0224(11) 0.0312(13) 0.0288(12) -0.0038(10) -0.0010(9) -0.0083(10)
C5 0.0238(11) 0.0298(12) 0.0254(12) -0.0017(9) -0.0020(9) -0.0080(10)
C6 0.0233(11) 0.0316(13) 0.0307(13) -0.0072(10) 0.0013(9) -0.0084(10)
C7 0.0268(11) 0.0257(12) 0.0230(11) -0.0053(9) -0.0013(9) -0.0061(9)
C8 0.0225(10) 0.0286(12) 0.0245(11) -0.0042(9) -0.0017(9) -0.0076(9)
C9 0.0232(11) 0.0286(12) 0.0280(12) -0.0051(10) -0.0021(9) -0.0062(9)
C10 0.0302(12) 0.0241(11) 0.0208(11) -0.0016(9) -0.0017(9) -0.0080(10)
C11 0.0326(13) 0.0238(12) 0.0478(16) -0.0074(11) -0.0048(12) -0.0039(10)
C12 0.0244(11) 0.0357(13) 0.0273(12) -0.0080(10) 0.0012(9) -0.0121(10)
C13 0.0201(10) 0.0326(13) 0.0291(12) -0.0072(10) -0.0006(9) -0.0044(9)
C14 0.0340(13) 0.0242(12) 0.0361(14) -0.0078(10) 0.0055(11) -0.0118(10)
C15 0.0319(13) 0.0241(12) 0.0383(14) -0.0015(10) -0.0015(11) -0.0038(10)
C16 0.0329(12) 0.0258(12) 0.0301(13) -0.0077(10) 0.0064(10) -0.0115(10)
C17 0.0294(11) 0.0236(11) 0.0247(11) -0.0033(9) 0.0016(9) -0.0085(9)
C18 0.0287(11) 0.0215(11) 0.0247(11) -0.0042(9) 0.0028(9) -0.0070(9)
C19 0.0283(11) 0.0210(11) 0.0215(11) 0.0014(9) -0.0008(9) -0.0098(9)
C20 0.0296(12) 0.0253(12) 0.0329(13) -0.0028(10) 0.0022(10) -0.0087(10)
C21 0.0362(13) 0.0202(11) 0.0310(13) -0.0022(9) 0.0014(10) -0.0098(10)
C22 0.0351(12) 0.0230(11) 0.0241(12) 0.0016(9) -0.0047(10) -0.0121(10)
C23 0.0437(14) 0.0254(12) 0.0332(14) -0.0043(10) -0.0054(11) -0.0154(11)
C24 0.0295(12) 0.0268(12) 0.0301(13) 0.0008(10) -0.0047(10) -0.0076(10)
C25 0.0303(12) 0.0226(11) 0.0275(12) -0.0001(9) -0.0036(10) -0.0073(10)
Cl2 0.0246(3) 0.0278(3) 0.0511(4) -0.0131(3) -0.0078(3) -0.0070(2)
O21 0.0247(9) 0.0439(12) 0.0566(13) -0.0147(10) -0.0064(9) -0.0003(8)
O22 0.036(2) 0.028(2) 0.134(7) -0.005(3) 0.013(3) -0.0149(18)
O23 0.038(2) 0.154(8) 0.035(3) -0.039(4) 0.0055(19) -0.013(3)
O24 0.026(3) 0.050(4) 0.061(6) -0.020(3) -0.015(3) -0.008(3)
O2A 0.023(2) 0.024(2) 0.060(4) -0.019(2) -0.004(2) -0.0052(15)
O2B 0.084(5) 0.038(3) 0.094(5) -0.010(3) 0.049(4) -0.025(3)
O2C 0.060(8) 0.089(11) 0.070(9) -0.057(8) -0.041(6) 0.037(6)
Cl1 0.0208(2) 0.0286(3) 0.0291(3) 0.0000(2) -0.0020(2) -0.0080(2)
O11 0.0374(11) 0.0749(17) 0.0579(15) -0.0385(13) 0.0010(10) -0.0078(11)
O12 0.0340(10) 0.0541(13) 0.0473(12) -0.0229(10) -0.0124(9) -0.0015(9)
O13 0.0421(12) 0.0659(16) 0.0770(18) -0.0038(13) 0.0178(12) -0.0330(12)
O14 0.0929(19) 0.0442(13) 0.0542(15) 0.0188(11) -0.0330(14) -0.0279(13)
O1A 0.0510(12) 0.0385(11) 0.0268(10) -0.0028(8) -0.0078(8) -0.0131(9)
N1A 0.027(2) 0.031(3) 0.021(2) -0.003(2) -0.0011(16) -0.008(2)
C1A 0.027(2) 0.025(2) 0.035(3) -0.0031(19) -0.005(2) -0.010(2)
C2A 0.035(3) 0.031(3) 0.035(3) 0.007(2) -0.008(2) -0.014(2)
C3A 0.095(8) 0.042(7) 0.026(6) 0.014(4) -0.024(5) -0.043(7)
N1A' 0.026(2) 0.029(3) 0.020(2) -0.005(2) 0.0006(16) -0.007(2)
C1A' 0.032(3) 0.019(2) 0.044(4) -0.002(2) -0.006(2) -0.010(2)
C2A' 0.035(3) 0.043(3) 0.032(3) -0.005(2) -0.001(2) -0.021(3)
C3A' 0.131(13) 0.046(8) 0.036(9) -0.020(6) -0.004(7) 0.031(7)
O1B 0.0389(10) 0.0321(10) 0.0302(10) -0.0014(8) -0.0028(8) -0.0124(8)
N1B 0.0308(11) 0.0321(12) 0.0320(12) 0.0010(9) -0.0056(9) -0.0065(9)
C1B 0.0319(13) 0.0331(14) 0.0288(13) -0.0021(10) -0.0053(10) -0.0066(11)
C2B 0.0307(13) 0.0466(17) 0.0491(18) -0.0076(14) -0.0041(12) -0.0049(13)
C3B 0.0468(16) 0.0355(15) 0.0420(16) 0.0010(12) -0.0127(13) -0.0118(13)

loop_
_atom_type_symbol
_atom_type_description
_atom_type_scat_dispersion_real
_atom_type_scat_dispersion_imag
_atom_type_scat_source
C C 0.0033 0.0016 'International Tables Vol C Tables 4.2.6.8 and 6.1.1.4'
H H 0.0000 0.0000 'International Tables Vol C Tables 4.2.6.8 and 6.1.1.4'
N N 0.0061 0.0033 'International Tables Vol C Tables 4.2.6.8 and 6.1.1.4'
O O 0.0106 0.0060 'International Tables Vol C Tables 4.2.6.8 and 6.1.1.4'
Cl Cl 0.1484 0.1585 'International Tables Vol C Tables 4.2.6.8 and 6.1.1.4'
Cu Cu 0.3201 1.2651 'International Tables Vol C Tables 4.2.6.8 and 6.1.1.4'

loop_
_geom_angle_atom_site_label_1
_geom_angle_atom_site_label_2
_geom_angle_atom_site_label_3
_geom_angle
N4 Cu1 N1 99.48(8)
N4 Cu1 N3 82.15(8)
N1 Cu1 N3 177.61(8)
N4 Cu1 N2 177.51(8)
N1 Cu1 N2 82.48(8)
N3 Cu1 N2 95.84(8)
N4 Cu1 O1A 86.58(8)
N1 Cu1 O1A 93.47(8)
N3 Cu1 O1A 88.37(8)
N2 Cu1 O1A 94.86(8)
C10 O2 C11 116.94(19)
C22 O3 C23 117.4(2)
N7 N1 C17 110.93(19)
N7 N1 Cu1 133.07(16)
C17 N1 Cu1 112.45(16)
C15 N2 C14 109.6(2)
C15 N2 C16 107.31(19)
C14 N2 C16 108.38(19)
C15 N2 Cu1 110.52(16)
C14 N2 Cu1 114.77(15)
C16 N2 Cu1 105.95(14)
C3 N3 C2 110.32(19)
C3 N3 C4 107.95(19)
C2 N3 C4 107.10(18)
C3 N3 Cu1 108.99(15)
C2 N3 Cu1 114.91(15)
C4 N3 Cu1 107.31(14)
N5 N4 C5 111.1(2)
N5 N4 Cu1 135.04(16)
C5 N4 Cu1 113.60(16)
N4 N5 N6 105.29(18)
N5 N6 C6 111.7(2)
N5 N6 C7 119.30(19)
C6 N6 C7 129.0(2)
N1 N7 N8 105.30(18)
N7 N8 C18 111.50(19)
N7 N8 C19 120.04(19)
C18 N8 C19 128.3(2)
C2 C1 C14 113.2(2)
C2 C1 H1A 108.9
C14 C1 H1A 108.9
C2 C1 H1B 108.9
C14 C1 H1B 108.9
H1A C1 H1B 107.8
N3 C2 C1 114.7(2)
N3 C2 H2A 108.6
C1 C2 H2A 108.6
N3 C2 H2B 108.6
C1 C2 H2B 108.6
H2A C2 H2B 107.6
N3 C3 H3A 109.5
N3 C3 H3B 109.5
H3A C3 H3B 109.5
N3 C3 H3C 109.5
H3A C3 H3C 109.5
H3B C3 H3C 109.5
C5 C4 N3 108.24(19)
C5 C4 H4A 110.1
N3 C4 H4A 110.1
C5 C4 H4B 110.1
N3 C4 H4B 110.1
H4A C4 H4B 108.4
N4 C5 C6 107.2(2)
N4 C5 C4 116.9(2)
C6 C5 C4 135.8(2)
N6 C6 C5 104.7(2)
N6 C6 H6 127.7
C5 C6 H6 127.7
C8 C7 C13 121.0(2)
C8 C7 N6 119.2(2)
C13 C7 N6 119.7(2)
C7 C8 C9 119.5(2)
C7 C8 H8 120.3
C9 C8 H8 120.3
C8 C9 C10 119.8(2)
C8 C9 H9 120.1
C10 C9 H9 120.1
O2 C10 C9 124.4(2)
O2 C10 C12 115.4(2)
C9 C10 C12 120.1(2)
O2 C11 H11A 109.5
O2 C11 H11B 109.5
H11A C11 H11B 109.5
O2 C11 H11C 109.5
H11A C11 H11C 109.5
H11B C11 H11C 109.5
C13 C12 C10 119.8(2)
C13 C12 H12 120.1
C10 C12 H12 120.1
C12 C13 C7 119.8(2)
C12 C13 H13 120.1
C7 C13 H13 120.1
N2 C14 C1 114.3(2)
N2 C14 H14A 108.7
C1 C14 H14A 108.7
N2 C14 H14B 108.7
C1 C14 H14B 108.7
H14A C14 H14B 107.6
N2 C15 H15A 109.5
N2 C15 H15B 109.5
H15A C15 H15B 109.5
N2 C15 H15C 109.5
H15A C15 H15C 109.5
H15B C15 H15C 109.5
C17 C16 N2 107.3(2)
C17 C16 H16A 110.3
N2 C16 H16A 110.3
C17 C16 H16B 110.3
N2 C16 H16B 110.3
H16A C16 H16B 108.5
N1 C17 C18 107.4(2)
N1 C17 C16 116.6(2)
C18 C17 C16 135.9(2)
N8 C18 C17 104.8(2)
N8 C18 H18 127.6
C17 C18 H18 127.6
C20 C19 C25 121.2(2)
C20 C19 N8 119.7(2)
C25 C19 N8 119.1(2)
C19 C20 C21 119.8(2)
C19 C20 H20 120.1
C21 C20 H20 120.1
C22 C21 C20 120.1(2)
C22 C21 H21 120.0
C20 C21 H21 120.0
O3 C22 C21 125.0(2)
O3 C22 C24 115.4(2)
C21 C22 C24 119.6(2)
O3 C23 H23A 109.5
O3 C23 H23B 109.5
H23A C23 H23B 109.5
O3 C23 H23C 109.5
H23A C23 H23C 109.5
H23B C23 H23C 109.5
C25 C24 C22 120.3(2)
C25 C24 H24 119.9
C22 C24 H24 119.9
C24 C25 C19 119.0(2)
C24 C25 H25 120.5
C19 C25 H25 120.5
O23 Cl2 O24 113.3(7)
O23 Cl2 O2C 123.8(8)
O24 Cl2 O2C 17.0(12)
O23 Cl2 O21 115.8(3)
O24 Cl2 O21 112.3(7)
O2C Cl2 O21 112.8(8)
O23 Cl2 O2A 63.3(4)
O24 Cl2 O2A 124.9(7)
O2C Cl2 O2A 115.0(8)
O21 Cl2 O2A 117.56(18)
O23 Cl2 O22 110.6(4)
O24 Cl2 O22 104.4(6)
O2C Cl2 O22 87.7(8)
O21 Cl2 O22 98.8(2)
O2A Cl2 O22 47.4(3)
O23 Cl2 O2B 38.8(4)
O24 Cl2 O2B 88.6(7)
O2C Cl2 O2B 104.8(8)
O21 Cl2 O2B 102.3(3)
O2A Cl2 O2B 101.9(3)
O22 Cl2 O2B 148.7(3)
O2A O22 Cl2 62.9(3)
O2B O23 Cl2 82.3(6)
O2B O23 O2A 143.3(7)
Cl2 O23 O2A 61.5(3)
O22 O2A Cl2 69.8(3)
O22 O2A O23 124.9(4)
Cl2 O2A O23 55.2(3)
O23 O2B Cl2 58.9(4)
O13 Cl1 O14 108.80(16)
O13 Cl1 O11 109.22(16)
O14 Cl1 O11 109.70(17)
O13 Cl1 O12 109.74(16)
O14 Cl1 O12 109.96(15)
O11 Cl1 O12 109.41(13)
C1A O1A Cu1 146.6(3)
C1A' O1A Cu1 120.0(3)
C1A N1A C2A 121.5(5)
C1A N1A C3A 125.9(6)
C2A N1A C3A 111.1(5)
O1A C1A N1A 119.6(5)
O1A C1A H1G 120.2
N1A C1A H1G 120.2
N1A C2A H2A' 109.5
N1A C2A H2B' 109.5
H2A' C2A H2B' 109.5
N1A C2A H2C' 109.5
H2A' C2A H2C' 109.5
H2B' C2A H2C' 109.5
N1A C3A H3A' 109.5
N1A C3A H3B' 109.5
H3A' C3A H3B' 109.5
N1A C3A H3C' 109.5
H3A' C3A H3C' 109.5
H3B' C3A H3C' 109.5
C1A' N1A' C3A' 128.4(10)
C1A' N1A' C2A' 120.1(5)
C3A' N1A' C2A' 111.5(10)
N1A' C1A' O1A 121.9(5)
N1A' C1A' H1G' 119.1
O1A C1A' H1G' 119.1
N1A' C2A' H2D' 109.5
N1A' C2A' H2E' 109.5
H2D' C2A' H2E' 109.5
N1A' C2A' H2F' 109.5
H2D' C2A' H2F' 109.5
H2E' C2A' H2F' 109.5
N1A' C3A' H3D' 109.5
N1A' C3A' H3E' 109.5
H3D' C3A' H3E' 109.5
N1A' C3A' H3F' 109.5
H3D' C3A' H3F' 109.5
H3E' C3A' H3F' 109.5
C1B N1B C2B 121.3(2)
C1B N1B C3B 121.7(2)
C2B N1B C3B 117.0(2)
O1B C1B N1B 126.3(3)
O1B C1B H1D 116.9
N1B C1B H1D 116.9
N1B C2B H2C 109.5
N1B C2B H2D 109.5
H2C C2B H2D 109.5
N1B C2B H2E 109.5
H2C C2B H2E 109.5
H2D C2B H2E 109.5
N1B C3B H3F 109.5
N1B C3B H3G 109.5
H3F C3B H3G 109.5
N1B C3B H3H 109.5
H3F C3B H3H 109.5
H3G C3B H3H 109.5

loop_
_geom_bond_atom_site_label_1
_geom_bond_atom_site_label_2
_geom_bond_distance
Cu1 N4 1.986(2)
Cu1 N1 2.002(2)
Cu1 N3 2.051(2)
Cu1 N2 2.066(2)
Cu1 O1A 2.367(2)
O2 C10 1.358(3)
O2 C11 1.424(3)
O3 C22 1.356(3)
O3 C23 1.436(3)
N1 N7 1.309(3)
N1 C17 1.347(3)
N2 C15 1.481(3)
N2 C14 1.484(3)
N2 C16 1.490(3)
N3 C3 1.478(3)
N3 C2 1.482(3)
N3 C4 1.489(3)
N4 N5 1.310(3)
N4 C5 1.355(3)
N5 N6 1.337(3)
N6 C6 1.358(3)
N6 C7 1.425(3)
N7 N8 1.341(3)
N8 C18 1.348(3)
N8 C19 1.434(3)
C1 C2 1.506(4)
C1 C14 1.512(3)
C1 H1A 0.9700
C1 H1B 0.9700
C2 H2A 0.9700
C2 H2B 0.9700
C3 H3A 0.9600
C3 H3B 0.9600
C3 H3C 0.9600
C4 C5 1.478(3)
C4 H4A 0.9700
C4 H4B 0.9700
C5 C6 1.359(3)
C6 H6 0.9300
C7 C8 1.374(3)
C7 C13 1.387(3)
C8 C9 1.382(3)
C8 H8 0.9300
C9 C10 1.388(3)
C9 H9 0.9300
C10 C12 1.392(3)
C11 H11A 0.9600
C11 H11B 0.9600
C11 H11C 0.9600
C12 C13 1.367(4)
C12 H12 0.9300
C13 H13 0.9300
C14 H14A 0.9700
C14 H14B 0.9700
C15 H15A 0.9600
C15 H15B 0.9600
C15 H15C 0.9600
C16 C17 1.479(3)
C16 H16A 0.9700
C16 H16B 0.9700
C17 C18 1.358(3)
C18 H18 0.9300
C19 C20 1.370(3)
C19 C25 1.388(3)
C20 C21 1.384(3)
C20 H20 0.9300
C21 C22 1.384(4)
C21 H21 0.9300
C22 C24 1.396(4)
C23 H23A 0.9600
C23 H23B 0.9600
C23 H23C 0.9600
C24 C25 1.381(3)
C24 H24 0.9300
C25 H25 0.9300
Cl2 O23 1.327(5)
Cl2 O24 1.390(14)
Cl2 O2C 1.393(19)
Cl2 O21 1.415(2)
Cl2 O2A 1.420(4)
Cl2 O22 1.497(5)
Cl2 O2B 1.536(6)
O22 O2A 1.174(7)
O23 O2B 0.972(8)
O23 O2A 1.443(9)
Cl1 O13 1.413(2)
Cl1 O14 1.421(2)
Cl1 O11 1.425(2)
Cl1 O12 1.428(2)
O1A C1A 1.221(5)
O1A C1A' 1.328(7)
N1A C1A 1.331(7)
N1A C2A 1.449(8)
N1A C3A 1.502(13)
C1A H1G 0.9300
C2A H2A' 0.9600
C2A H2B' 0.9600
C2A H2C' 0.9600
C3A H3A' 0.9600
C3A H3B' 0.9600
C3A H3C' 0.9600
N1A' C1A' 1.305(8)
N1A' C3A' 1.333(17)
N1A' C2A' 1.449(8)
C1A' H1G' 0.9300
C2A' H2D' 0.9600
C2A' H2E' 0.9600
C2A' H2F' 0.9600
C3A' H3D' 0.9600
C3A' H3E' 0.9600
C3A' H3F' 0.9600
O1B C1B 1.218(3)
N1B C1B 1.317(3)
N1B C2B 1.440(4)
N1B C3B 1.442(4)
C1B H1D 0.9300
C2B H2C 0.9600
C2B H2D 0.9600
C2B H2E 0.9600
C3B H3F 0.9600
C3B H3G 0.9600
C3B H3H 0.9600

loop_
_geom_torsion_atom_site_label_1
_geom_torsion_atom_site_label_2
_geom_torsion_atom_site_label_3
_geom_torsion_atom_site_label_4
_geom_torsion
C5 N4 N5 N6 -0.7(2)
Cu1 N4 N5 N6 172.89(17)
N4 N5 N6 C6 0.3(3)
N4 N5 N6 C7 178.92(19)
C17 N1 N7 N8 -0.5(2)
Cu1 N1 N7 N8 -157.05(17)
N1 N7 N8 C18 0.6(2)
N1 N7 N8 C19 176.73(19)
C3 N3 C2 C1 68.1(3)
C4 N3 C2 C1 -174.6(2)
Cu1 N3 C2 C1 -55.6(2)
C14 C1 C2 N3 70.8(3)
C3 N3 C4 C5 -81.1(2)
C2 N3 C4 C5 160.11(19)
Cu1 N3 C4 C5 36.2(2)
N5 N4 C5 C6 0.7(3)
Cu1 N4 C5 C6 -174.30(16)
N5 N4 C5 C4 -177.5(2)
Cu1 N4 C5 C4 7.5(3)
N3 C4 C5 N4 -29.9(3)
N3 C4 C5 C6 152.5(3)
N5 N6 C6 C5 0.1(3)
C7 N6 C6 C5 -178.3(2)
N4 C5 C6 N6 -0.5(3)
C4 C5 C6 N6 177.3(3)
N5 N6 C7 C8 -145.5(2)
C6 N6 C7 C8 32.8(4)
N5 N6 C7 C13 32.2(3)
C6 N6 C7 C13 -149.4(3)
C13 C7 C8 C9 0.2(4)
N6 C7 C8 C9 177.9(2)
C7 C8 C9 C10 -0.7(4)
C11 O2 C10 C9 -8.1(3)
C11 O2 C10 C12 172.2(2)
C8 C9 C10 O2 -179.6(2)
C8 C9 C10 C12 0.1(4)
O2 C10 C12 C13 -179.1(2)
C9 C10 C12 C13 1.2(4)
C10 C12 C13 C7 -1.6(4)
C8 C7 C13 C12 1.0(4)
N6 C7 C13 C12 -176.7(2)
C15 N2 C14 C1 -69.7(3)
C16 N2 C14 C1 173.5(2)
Cu1 N2 C14 C1 55.3(3)
C2 C1 C14 N2 -70.6(3)
C15 N2 C16 C17 78.1(2)
C14 N2 C16 C17 -163.6(2)
Cu1 N2 C16 C17 -40.0(2)
N7 N1 C17 C18 0.3(3)
Cu1 N1 C17 C18 161.98(16)
N7 N1 C17 C16 -178.2(2)
Cu1 N1 C17 C16 -16.6(3)
N2 C16 C17 N1 39.0(3)
N2 C16 C17 C18 -139.1(3)
N7 N8 C18 C17 -0.3(3)
C19 N8 C18 C17 -176.1(2)
N1 C17 C18 N8 0.0(3)
C16 C17 C18 N8 178.2(3)
N7 N8 C19 C20 25.1(3)
C18 N8 C19 C20 -159.5(2)
N7 N8 C19 C25 -152.6(2)
C18 N8 C19 C25 22.9(3)
C25 C19 C20 C21 -0.2(4)
N8 C19 C20 C21 -177.8(2)
C19 C20 C21 C22 -1.0(4)
C23 O3 C22 C21 5.5(4)
C23 O3 C22 C24 -174.8(2)
C20 C21 C22 O3 -178.8(2)
C20 C21 C22 C24 1.4(4)
O3 C22 C24 C25 179.6(2)
C21 C22 C24 C25 -0.6(4)
C22 C24 C25 C19 -0.6(4)
C20 C19 C25 C24 1.1(4)
N8 C19 C25 C24 178.7(2)
O23 Cl2 O22 O2A -2.3(4)
O24 Cl2 O22 O2A -124.5(8)
O2C Cl2 O22 O2A -127.7(8)
O21 Cl2 O22 O2A 119.6(3)
O2B Cl2 O22 O2A -12.5(8)
O24 Cl2 O23 O2B -54.7(10)
O2C Cl2 O23 O2B -70.0(11)
O21 Cl2 O23 O2B 77.2(6)
O2A Cl2 O23 O2B -173.4(7)
O22 Cl2 O23 O2B -171.5(6)
O24 Cl2 O23 O2A 118.8(7)
O2C Cl2 O23 O2A 103.4(9)
O21 Cl2 O23 O2A -109.4(3)
O22 Cl2 O23 O2A 1.9(3)
O2B Cl2 O23 O2A 173.4(7)
Cl2 O22 O2A O23 2.4(4)
O23 Cl2 O2A O22 177.6(4)
O24 Cl2 O2A O22 76.7(8)
O2C Cl2 O2A O22 60.7(9)
O21 Cl2 O2A O22 -75.7(3)
O2B Cl2 O2A O22 173.4(4)
O24 Cl2 O2A O23 -100.9(8)
O2C Cl2 O2A O23 -116.9(9)
O21 Cl2 O2A O23 106.7(3)
O22 Cl2 O2A O23 -177.6(4)
O2B Cl2 O2A O23 -4.2(5)
O2B O23 O2A O22 8.2(15)
Cl2 O23 O2A O22 -2.8(5)
O2B O23 O2A Cl2 10.9(12)
O2A O23 O2B Cl2 -9.7(11)
O24 Cl2 O2B O23 131.5(9)
O2C Cl2 O2B O23 126.1(10)
O21 Cl2 O2B O23 -116.0(6)
O2A Cl2 O2B O23 6.0(7)
O22 Cl2 O2B O23 15.4(12)
C1A' O1A C1A N1A 17.1(4)
Cu1 O1A C1A N1A 90.7(6)
C2A N1A C1A O1A 5.5(7)
C3A N1A C1A O1A -159.7(8)
C3A' N1A' C1A' O1A -168.5(10)
C2A' N1A' C1A' O1A 6.9(8)
C1A O1A C1A' N1A' 5.9(5)
Cu1 O1A C1A' N1A' -136.5(4)
C2B N1B C1B O1B 1.2(4)
C3B N1B C1B O1B -177.9(3)
